data_7016682
loop_
_publ_author_name
'Vad, Mads S.'
'Nielsen, Anne'
'Lennartson, Anders'
'Bond, Andrew D.'
'McGrady, John E.'
'McKenzie, Christine J.'

_publ_section_title
;
 Switching on oxygen activation by cobalt complexes of pentadentate
 ligands.
;
_journal_issue 40
_journal_name_full 'Dalton transactions (Cambridge, England : 2003)'
_journal_page_first 10698
_journal_page_last 10707
_journal_paper_doi 10.1039/c1dt10594a
_journal_volume 40
_journal_year 2011
_chemical_formula_moiety 'C27 H29 Cl Co N5 +, Cl O4 -'
_chemical_formula_sum 'C27 H29 Cl2 Co N5 O4'
_chemical_formula_weight 617.38
_space_group_IT_number 61
_symmetry_cell_setting orthorhombic
_symmetry_space_group_name_Hall '-P 2ac 2ab'
_symmetry_space_group_name_H-M 'P b c a'
_atom_sites_solution_hydrogens geom
_atom_sites_solution_primary direct
_atom_sites_solution_secondary difmap
_cell_angle_alpha 90.00
_cell_angle_beta 90.00
_cell_angle_gamma 90.00
_cell_formula_units_Z 8
_cell_length_a 16.3600(12)
_cell_length_b 17.8210(10)
_cell_length_c 18.0306(13)
_cell_measurement_reflns_used 8092
_cell_measurement_temperature 120(2)
_cell_measurement_theta_max 22.95
_cell_measurement_theta_min 2.74
_cell_volume 5256.8(6)
_computing_cell_refinement 'SAINT v.7.68a (Bruker, 2010)'
_computing_data_collection 'APEX2 v2010.1-2 (Bruker, 2010)'
_computing_data_reduction SAINT
_computing_molecular_graphics SHELXTL
_computing_publication_material SHELXTL
_computing_structure_refinement SHELXTL
_computing_structure_solution 'SHELXTL v.6.12 (Sheldrick, 2008)'
_diffrn_ambient_temperature 120(2)
_diffrn_measured_fraction_theta_full 0.977
_diffrn_measured_fraction_theta_max 0.977
_diffrn_measurement_device_type 'Bruker Nonius X8APEX-II CCD'
_diffrn_measurement_method '\w and \f scans'
_diffrn_radiation_monochromator graphite
_diffrn_radiation_source 'fine-focus sealed tube'
_diffrn_radiation_type MoK\a
_diffrn_radiation_wavelength 0.71073
_diffrn_reflns_av_R_equivalents 0.0786
_diffrn_reflns_av_sigmaI/netI 0.0448
_diffrn_reflns_limit_h_max 20
_diffrn_reflns_limit_h_min -19
_diffrn_reflns_limit_k_max 20
_diffrn_reflns_limit_k_min -21
_diffrn_reflns_limit_l_max 21
_diffrn_reflns_limit_l_min -21
_diffrn_reflns_number 77571
_diffrn_reflns_theta_full 25.88
_diffrn_reflns_theta_max 25.88
_diffrn_reflns_theta_min 3.55
_diffrn_standards_number 0
_exptl_absorpt_coefficient_mu 0.901
_exptl_absorpt_correction_T_max 0.965
_exptl_absorpt_correction_T_min 0.706
_exptl_absorpt_correction_type multi-scan
_exptl_absorpt_process_details 'SADABS (Sheldrick, 2008)'
_exptl_crystal_colour purple
_exptl_crystal_density_diffrn 1.560
_exptl_crystal_density_method 'not measured'
_exptl_crystal_description block
_exptl_crystal_F_000 2552
_exptl_crystal_size_max 0.20
_exptl_crystal_size_mid 0.12
_exptl_crystal_size_min 0.04
_refine_diff_density_max 0.624
_refine_diff_density_min -0.383
_refine_diff_density_rms 0.067
_refine_ls_extinction_method none
_refine_ls_goodness_of_fit_ref 1.023
_refine_ls_hydrogen_treatment constr
_refine_ls_matrix_type full
_refine_ls_number_parameters 352
_refine_ls_number_reflns 4971
_refine_ls_number_restraints 0
_refine_ls_restrained_S_all 1.023
_refine_ls_R_factor_all 0.0638
_refine_ls_R_factor_gt 0.0333
_refine_ls_shift/su_max 0.001
_refine_ls_shift/su_mean 0.000
_refine_ls_structure_factor_coef Fsqd
_refine_ls_weighting_details 'calc w=1/[\s^2^(Fo^2^)+(0.0309P)^2^+4.0736P] where P=(Fo^2^+2Fc^2^)/3'
_refine_ls_weighting_scheme calc
_refine_ls_wR_factor_gt 0.0686
_refine_ls_wR_factor_ref 0.0774
_reflns_number_gt 3534
_reflns_number_total 4971
_reflns_threshold_expression I>2\s(I)
_cod_data_source_file c1dt10594a.txt
_cod_data_source_block 2
_cod_database_code 7016682

loop_
_symmetry_equiv_pos_as_xyz
'x, y, z'
'-x+1/2, -y, z+1/2'
'x+1/2, -y+1/2, -z'
'-x, y+1/2, -z+1/2'
'-x, -y, -z'
'x-1/2, y, -z-1/2'
'-x-1/2, y-1/2, z'
'x, -y-1/2, z-1/2'

loop_
_atom_site_label
_atom_site_type_symbol
_atom_site_fract_x
_atom_site_fract_y
_atom_site_fract_z
_atom_site_U_iso_or_equiv
_atom_site_adp_type
_atom_site_occupancy
_atom_site_symmetry_multiplicity
_atom_site_calc_flag
_atom_site_refinement_flags
Co1 Co 0.631942(19) 0.227673(17) 0.715447(17) 0.01455(10) Uani 1 1 d .
Cl1 Cl 0.75647(4) 0.27497(3) 0.76055(3) 0.02124(15) Uani 1 1 d .
N1 N 0.50934(12) 0.18545(11) 0.68937(11) 0.0154(5) Uani 1 1 d .
N2 N 0.58743(12) 0.32073(10) 0.64538(11) 0.0153(5) Uani 1 1 d .
N3 N 0.64399(12) 0.10984(11) 0.72501(11) 0.0169(5) Uani 1 1 d .
N4 N 0.69311(12) 0.21095(11) 0.60464(11) 0.0171(5) Uani 1 1 d .
N5 N 0.56338(12) 0.25775(11) 0.81278(11) 0.0161(5) Uani 1 1 d .
C1 C 0.70701(15) 0.07292(14) 0.75591(14) 0.0202(6) Uani 1 1 d .
H1A H 0.7447 0.1001 0.7857 0.024 Uiso 1 1 calc R
C2 C 0.71892(16) -0.00330(14) 0.74588(14) 0.0232(6) Uani 1 1 d .
H2A H 0.7638 -0.0281 0.7687 0.028 Uiso 1 1 calc R
C3 C 0.66464(17) -0.04262(15) 0.70235(14) 0.0251(6) Uani 1 1 d .
H3A H 0.6722 -0.0948 0.6939 0.030 Uiso 1 1 calc R
C4 C 0.59905(16) -0.00531(14) 0.67116(14) 0.0211(6) Uani 1 1 d .
H4A H 0.5604 -0.0317 0.6417 0.025 Uiso 1 1 calc R
C5 C 0.59043(15) 0.07092(14) 0.68332(13) 0.0179(6) Uani 1 1 d .
C6 C 0.52275(15) 0.11517(13) 0.64809(14) 0.0191(6) Uani 1 1 d .
H6A H 0.5371 0.1268 0.5960 0.023 Uiso 1 1 calc R
H6B H 0.4719 0.0851 0.6480 0.023 Uiso 1 1 calc R
C7 C 0.46316(14) 0.24191(13) 0.64578(13) 0.0169(6) Uani 1 1 d .
H7A H 0.4325 0.2751 0.6799 0.020 Uiso 1 1 calc R
H7B H 0.4233 0.2162 0.6132 0.020 Uiso 1 1 calc R
C8 C 0.52112(15) 0.28851(13) 0.59893(13) 0.0162(6) Uani 1 1 d .
H8A H 0.5453 0.2567 0.5596 0.019 Uiso 1 1 calc R
H8B H 0.4904 0.3296 0.5747 0.019 Uiso 1 1 calc R
C9 C 0.65778(15) 0.34227(13) 0.59857(13) 0.0173(5) Uani 1 1 d .
H9A H 0.6988 0.3688 0.6292 0.021 Uiso 1 1 calc R
H9B H 0.6392 0.3770 0.5592 0.021 Uiso 1 1 calc R
C10 C 0.69610(14) 0.27452(13) 0.56393(13) 0.0159(5) Uani 1 1 d .
C11 C 0.73171(15) 0.27731(14) 0.49446(14) 0.0204(6) Uani 1 1 d .
H11A H 0.7318 0.3228 0.4670 0.024 Uiso 1 1 calc R
C12 C 0.76703(15) 0.21361(14) 0.46538(14) 0.0222(6) Uani 1 1 d .
H12A H 0.7921 0.2146 0.4179 0.027 Uiso 1 1 calc R
C13 C 0.76533(15) 0.14857(14) 0.50647(14) 0.0214(6) Uani 1 1 d .
H13A H 0.7893 0.1038 0.4878 0.026 Uiso 1 1 calc R
C14 C 0.72826(15) 0.14949(13) 0.57522(14) 0.0184(6) Uani 1 1 d .
H14A H 0.7275 0.1044 0.6033 0.022 Uiso 1 1 calc R
C15 C 0.46725(15) 0.17031(13) 0.76054(13) 0.0185(6) Uani 1 1 d .
H15A H 0.4852 0.1212 0.7803 0.022 Uiso 1 1 calc R
H15B H 0.4075 0.1680 0.7522 0.022 Uiso 1 1 calc R
C16 C 0.48621(15) 0.23073(13) 0.81568(13) 0.0161(5) Uani 1 1 d .
C17 C 0.42986(16) 0.25658(14) 0.86681(14) 0.0202(6) Uani 1 1 d .
H17A H 0.3757 0.2374 0.8670 0.024 Uiso 1 1 calc R
C18 C 0.45327(16) 0.31064(14) 0.91770(14) 0.0218(6) Uani 1 1 d .
H18A H 0.4156 0.3287 0.9536 0.026 Uiso 1 1 calc R
C19 C 0.53244(16) 0.33806(14) 0.91557(14) 0.0210(6) Uani 1 1 d .
H19A H 0.5500 0.3752 0.9499 0.025 Uiso 1 1 calc R
C20 C 0.58513(15) 0.31041(13) 0.86271(13) 0.0185(6) Uani 1 1 d .
H20A H 0.6394 0.3293 0.8613 0.022 Uiso 1 1 calc R
C21 C 0.55907(15) 0.38665(13) 0.68999(13) 0.0173(6) Uani 1 1 d .
H21A H 0.6053 0.4042 0.7209 0.021 Uiso 1 1 calc R
H21B H 0.5155 0.3695 0.7241 0.021 Uiso 1 1 calc R
C22 C 0.52696(15) 0.45251(13) 0.64632(13) 0.0168(6) Uani 1 1 d .
C23 C 0.57889(16) 0.50752(13) 0.61896(14) 0.0194(6) Uani 1 1 d .
H23A H 0.6361 0.5034 0.6268 0.023 Uiso 1 1 calc R
C24 C 0.54792(16) 0.56877(14) 0.58006(14) 0.0213(6) Uani 1 1 d .
H24A H 0.5840 0.6057 0.5608 0.026 Uiso 1 1 calc R
C25 C 0.46453(16) 0.57568(14) 0.56956(14) 0.0222(6) Uani 1 1 d .
H25A H 0.4432 0.6181 0.5442 0.027 Uiso 1 1 calc R
C26 C 0.41226(16) 0.52111(14) 0.59584(14) 0.0237(6) Uani 1 1 d .
H26A H 0.3551 0.5255 0.5879 0.028 Uiso 1 1 calc R
C27 C 0.44334(15) 0.45995(14) 0.63389(13) 0.0197(6) Uani 1 1 d .
H27A H 0.4071 0.4225 0.6518 0.024 Uiso 1 1 calc R
Cl2 Cl 0.33497(4) 0.03030(3) 0.54763(4) 0.02115(15) Uani 1 1 d .
O1 O 0.41200(12) 0.01881(12) 0.51308(12) 0.0453(6) Uani 1 1 d .
O2 O 0.31882(13) -0.02978(11) 0.59819(10) 0.0369(5) Uani 1 1 d .
O3 O 0.27110(11) 0.03404(10) 0.49276(10) 0.0289(4) Uani 1 1 d .
O4 O 0.33580(12) 0.09941(10) 0.58947(12) 0.0430(6) Uani 1 1 d .

loop_
_atom_site_aniso_label
_atom_site_aniso_U_11
_atom_site_aniso_U_22
_atom_site_aniso_U_33
_atom_site_aniso_U_23
_atom_site_aniso_U_13
_atom_site_aniso_U_12
Co1 0.01605(18) 0.01370(18) 0.01388(17) 0.00088(14) -0.00132(14) -0.00107(14)
Cl1 0.0175(3) 0.0259(4) 0.0203(3) -0.0020(3) -0.0008(3) -0.0034(3)
N1 0.0170(11) 0.0145(11) 0.0146(10) 0.0015(9) -0.0006(9) -0.0012(9)
N2 0.0174(11) 0.0133(11) 0.0154(11) -0.0005(9) 0.0013(9) -0.0014(8)
N3 0.0190(12) 0.0160(11) 0.0157(11) 0.0040(9) -0.0008(9) -0.0006(9)
N4 0.0167(11) 0.0183(12) 0.0162(11) 0.0005(9) -0.0031(9) -0.0015(9)
N5 0.0184(12) 0.0155(11) 0.0143(11) 0.0026(9) -0.0020(9) -0.0002(9)
C1 0.0184(14) 0.0251(15) 0.0170(13) 0.0022(12) 0.0033(11) 0.0009(12)
C2 0.0246(15) 0.0261(15) 0.0190(14) 0.0079(12) 0.0060(12) 0.0090(12)
C3 0.0337(16) 0.0179(14) 0.0238(15) 0.0007(11) 0.0086(13) 0.0031(12)
C4 0.0262(15) 0.0175(14) 0.0196(14) -0.0028(11) 0.0032(12) -0.0029(11)
C5 0.0217(14) 0.0190(14) 0.0130(13) 0.0019(11) 0.0029(11) -0.0029(11)
C6 0.0222(14) 0.0161(13) 0.0189(14) -0.0019(11) -0.0031(11) -0.0014(11)
C7 0.0158(13) 0.0178(13) 0.0170(13) 0.0022(10) -0.0035(11) -0.0001(10)
C8 0.0207(14) 0.0146(13) 0.0132(13) -0.0001(10) -0.0051(11) 0.0012(10)
C9 0.0189(14) 0.0163(13) 0.0167(13) 0.0010(10) -0.0006(11) -0.0035(11)
C10 0.0141(13) 0.0171(13) 0.0164(13) 0.0016(11) -0.0027(10) -0.0037(10)
C11 0.0196(14) 0.0207(14) 0.0208(14) 0.0024(11) 0.0000(11) -0.0052(11)
C12 0.0189(14) 0.0297(16) 0.0179(14) -0.0029(11) 0.0047(11) -0.0067(12)
C13 0.0181(14) 0.0208(14) 0.0255(15) -0.0079(11) -0.0009(12) -0.0012(11)
C14 0.0204(14) 0.0140(13) 0.0208(14) -0.0014(11) -0.0004(12) -0.0001(10)
C15 0.0189(14) 0.0178(13) 0.0188(14) 0.0027(11) 0.0015(11) -0.0037(11)
C16 0.0192(14) 0.0126(13) 0.0167(13) 0.0060(11) -0.0010(11) 0.0009(11)
C17 0.0183(14) 0.0188(14) 0.0233(14) 0.0068(11) 0.0017(12) -0.0004(11)
C18 0.0276(15) 0.0184(14) 0.0194(14) 0.0024(11) 0.0050(12) 0.0043(12)
C19 0.0316(16) 0.0173(14) 0.0143(13) -0.0007(11) -0.0004(12) 0.0020(12)
C20 0.0210(14) 0.0188(14) 0.0158(13) 0.0042(11) -0.0045(11) -0.0017(11)
C21 0.0203(14) 0.0164(13) 0.0153(13) -0.0015(10) 0.0008(11) 0.0004(11)
C22 0.0224(15) 0.0150(13) 0.0132(13) -0.0040(10) 0.0015(11) 0.0007(10)
C23 0.0195(15) 0.0174(14) 0.0214(14) -0.0045(11) 0.0011(11) -0.0002(11)
C24 0.0307(16) 0.0151(13) 0.0182(14) -0.0017(11) 0.0050(12) -0.0021(11)
C25 0.0339(17) 0.0184(14) 0.0142(13) -0.0010(11) -0.0003(12) 0.0069(12)
C26 0.0229(15) 0.0277(16) 0.0206(14) -0.0040(12) -0.0016(12) 0.0078(12)
C27 0.0220(15) 0.0185(14) 0.0186(13) -0.0024(11) 0.0028(11) -0.0022(11)
Cl2 0.0178(3) 0.0180(3) 0.0276(3) 0.0015(3) -0.0022(3) 0.0014(3)
O1 0.0249(11) 0.0685(16) 0.0423(13) 0.0095(12) 0.0127(10) 0.0131(11)
O2 0.0510(14) 0.0319(11) 0.0278(11) 0.0116(9) 0.0011(10) -0.0045(10)
O3 0.0274(11) 0.0267(11) 0.0328(11) -0.0008(9) -0.0105(9) 0.0013(8)
O4 0.0433(13) 0.0237(11) 0.0621(15) -0.0123(10) -0.0252(11) 0.0059(9)

loop_
_atom_type_symbol
_atom_type_description
_atom_type_scat_dispersion_real
_atom_type_scat_dispersion_imag
_atom_type_scat_source
C C 0.0033 0.0016 'International Tables Vol C Tables 4.2.6.8 and 6.1.1.4'
H H 0.0000 0.0000 'International Tables Vol C Tables 4.2.6.8 and 6.1.1.4'
N N 0.0061 0.0033 'International Tables Vol C Tables 4.2.6.8 and 6.1.1.4'
O O 0.0106 0.0060 'International Tables Vol C Tables 4.2.6.8 and 6.1.1.4'
Cl Cl 0.1484 0.1585 'International Tables Vol C Tables 4.2.6.8 and 6.1.1.4'
Co Co 0.3494 0.9721 'International Tables Vol C Tables 4.2.6.8 and 6.1.1.4'

loop_
_geom_angle_atom_site_label_1
_geom_angle_atom_site_label_2
_geom_angle_atom_site_label_3
_geom_angle
N3 Co1 N5 103.26(7)
N3 Co1 N1 76.24(7)
N5 Co1 N1 77.50(7)
N3 Co1 N2 145.34(7)
N5 Co1 N2 96.18(7)
N1 Co1 N2 80.41(7)
N3 Co1 N4 84.24(7)
N5 Co1 N4 170.99(7)
N1 Co1 N4 99.82(7)
N2 Co1 N4 74.85(7)
N3 Co1 Cl1 104.30(6)
N5 Co1 Cl1 94.61(5)
N1 Co1 Cl1 171.92(5)
N2 Co1 Cl1 102.39(5)
N4 Co1 Cl1 88.24(5)
C6 N1 C15 110.61(18)
C6 N1 C7 112.63(18)
C15 N1 C7 110.23(18)
C6 N1 Co1 105.29(14)
C15 N1 Co1 107.57(14)
C7 N1 Co1 110.28(14)
C9 N2 C8 110.31(18)
C9 N2 C21 110.14(18)
C8 N2 C21 112.32(18)
C9 N2 Co1 105.37(14)
C8 N2 Co1 105.84(13)
C21 N2 Co1 112.58(14)
C1 N3 C5 118.6(2)
C1 N3 Co1 126.22(16)
C5 N3 Co1 113.89(16)
C14 N4 C10 116.9(2)
C14 N4 Co1 130.28(16)
C10 N4 Co1 112.76(15)
C20 N5 C16 117.9(2)
C20 N5 Co1 125.50(16)
C16 N5 Co1 115.45(16)
N3 C1 C2 122.3(2)
N3 C1 H1A 118.9
C2 C1 H1A 118.9
C3 C2 C1 118.9(2)
C3 C2 H2A 120.6
C1 C2 H2A 120.6
C2 C3 C4 119.2(2)
C2 C3 H3A 120.4
C4 C3 H3A 120.4
C3 C4 C5 119.1(2)
C3 C4 H4A 120.4
C5 C4 H4A 120.4
N3 C5 C4 121.9(2)
N3 C5 C6 116.5(2)
C4 C5 C6 121.6(2)
N1 C6 C5 110.05(19)
N1 C6 H6A 109.7
C5 C6 H6A 109.7
N1 C6 H6B 109.7
C5 C6 H6B 109.7
H6A C6 H6B 108.2
N1 C7 C8 110.35(19)
N1 C7 H7A 109.6
C8 C7 H7A 109.6
N1 C7 H7B 109.6
C8 C7 H7B 109.6
H7A C7 H7B 108.1
N2 C8 C7 110.74(19)
N2 C8 H8A 109.5
C7 C8 H8A 109.5
N2 C8 H8B 109.5
C7 C8 H8B 109.5
H8A C8 H8B 108.1
N2 C9 C10 110.78(19)
N2 C9 H9A 109.5
C10 C9 H9A 109.5
N2 C9 H9B 109.5
C10 C9 H9B 109.5
H9A C9 H9B 108.1
N4 C10 C11 122.5(2)
N4 C10 C9 115.8(2)
C11 C10 C9 121.7(2)
C12 C11 C10 119.5(2)
C12 C11 H11A 120.3
C10 C11 H11A 120.3
C13 C12 C11 118.7(2)
C13 C12 H12A 120.6
C11 C12 H12A 120.6
C12 C13 C14 118.8(2)
C12 C13 H13A 120.6
C14 C13 H13A 120.6
N4 C14 C13 123.5(2)
N4 C14 H14A 118.3
C13 C14 H14A 118.3
N1 C15 C16 110.35(19)
N1 C15 H15A 109.6
C16 C15 H15A 109.6
N1 C15 H15B 109.6
C16 C15 H15B 109.6
H15A C15 H15B 108.1
N5 C16 C17 122.0(2)
N5 C16 C15 115.1(2)
C17 C16 C15 122.9(2)
C16 C17 C18 119.3(2)
C16 C17 H17A 120.4
C18 C17 H17A 120.4
C17 C18 C19 119.1(2)
C17 C18 H18A 120.5
C19 C18 H18A 120.5
C20 C19 C18 118.6(2)
C20 C19 H19A 120.7
C18 C19 H19A 120.7
N5 C20 C19 123.1(2)
N5 C20 H20A 118.4
C19 C20 H20A 118.4
N2 C21 C22 115.99(19)
N2 C21 H21A 108.3
C22 C21 H21A 108.3
N2 C21 H21B 108.3
C22 C21 H21B 108.3
H21A C21 H21B 107.4
C23 C22 C27 118.5(2)
C23 C22 C21 121.5(2)
C27 C22 C21 120.0(2)
C22 C23 C24 120.7(2)
C22 C23 H23A 119.7
C24 C23 H23A 119.7
C25 C24 C23 119.8(2)
C25 C24 H24A 120.1
C23 C24 H24A 120.1
C26 C25 C24 120.1(2)
C26 C25 H25A 119.9
C24 C25 H25A 119.9
C25 C26 C27 119.8(2)
C25 C26 H26A 120.1
C27 C26 H26A 120.1
C26 C27 C22 121.0(2)
C26 C27 H27A 119.5
C22 C27 H27A 119.5
O1 Cl2 O2 109.60(13)
O1 Cl2 O3 110.42(12)
O2 Cl2 O3 109.78(11)
O1 Cl2 O4 110.10(13)
O2 Cl2 O4 107.88(13)
O3 Cl2 O4 109.03(11)

loop_
_geom_bond_atom_site_label_1
_geom_bond_atom_site_label_2
_geom_bond_distance
Co1 N3 2.116(2)
Co1 N5 2.151(2)
Co1 N1 2.1933(19)
Co1 N2 2.2083(19)
Co1 N4 2.254(2)
Co1 Cl1 2.3500(7)
N1 C6 1.473(3)
N1 C15 1.481(3)
N1 C7 1.484(3)
N2 C9 1.478(3)
N2 C8 1.486(3)
N2 C21 1.497(3)
N3 C1 1.344(3)
N3 C5 1.347(3)
N4 C14 1.346(3)
N4 C10 1.351(3)
N5 C20 1.348(3)
N5 C16 1.352(3)
C1 C2 1.384(3)
C1 H1A 0.9500
C2 C3 1.377(4)
C2 H2A 0.9500
C3 C4 1.382(4)
C3 H3A 0.9500
C4 C5 1.383(3)
C4 H4A 0.9500
C5 C6 1.500(3)
C6 H6A 0.9900
C6 H6B 0.9900
C7 C8 1.517(3)
C7 H7A 0.9900
C7 H7B 0.9900
C8 H8A 0.9900
C8 H8B 0.9900
C9 C10 1.497(3)
C9 H9A 0.9900
C9 H9B 0.9900
C10 C11 1.382(3)
C11 C12 1.377(3)
C11 H11A 0.9500
C12 C13 1.376(4)
C12 H12A 0.9500
C13 C14 1.380(3)
C13 H13A 0.9500
C14 H14A 0.9500
C15 C16 1.498(3)
C15 H15A 0.9900
C15 H15B 0.9900
C16 C17 1.383(3)
C17 C18 1.384(3)
C17 H17A 0.9500
C18 C19 1.385(4)
C18 H18A 0.9500
C19 C20 1.376(3)
C19 H19A 0.9500
C20 H20A 0.9500
C21 C22 1.508(3)
C21 H21A 0.9900
C21 H21B 0.9900
C22 C23 1.388(3)
C22 C27 1.393(3)
C23 C24 1.393(3)
C23 H23A 0.9500
C24 C25 1.383(4)
C24 H24A 0.9500
C25 C26 1.379(4)
C25 H25A 0.9500
C26 C27 1.385(3)
C26 H26A 0.9500
C27 H27A 0.9500
Cl2 O1 1.421(2)
Cl2 O2 1.4308(19)
Cl2 O3 1.4404(18)
Cl2 O4 1.4445(19)

loop_
_geom_torsion_atom_site_label_1
_geom_torsion_atom_site_label_2
_geom_torsion_atom_site_label_3
_geom_torsion_atom_site_label_4
_geom_torsion
N3 Co1 N1 C6 -36.45(14)
N5 Co1 N1 C6 -143.69(15)
N2 Co1 N1 C6 117.73(15)
N4 Co1 N1 C6 45.08(15)
N3 Co1 N1 C15 81.54(15)
N5 Co1 N1 C15 -25.69(14)
N2 Co1 N1 C15 -124.28(15)
N4 Co1 N1 C15 163.07(14)
N3 Co1 N1 C7 -158.22(16)
N5 Co1 N1 C7 94.55(15)
N2 Co1 N1 C7 -4.04(15)
N4 Co1 N1 C7 -76.68(15)
N3 Co1 N2 C9 -91.44(18)
N5 Co1 N2 C9 144.34(14)
N1 Co1 N2 C9 -139.50(15)
N4 Co1 N2 C9 -36.50(13)
Cl1 Co1 N2 C9 48.22(14)
N3 Co1 N2 C8 25.4(2)
N5 Co1 N2 C8 -98.79(14)
N1 Co1 N2 C8 -22.62(14)
N4 Co1 N2 C8 80.38(14)
Cl1 Co1 N2 C8 165.10(13)
N3 Co1 N2 C21 148.49(15)
N5 Co1 N2 C21 24.27(16)
N1 Co1 N2 C21 100.44(15)
N4 Co1 N2 C21 -156.56(16)
Cl1 Co1 N2 C21 -71.84(15)
N5 Co1 N3 C1 -93.5(2)
N1 Co1 N3 C1 -166.9(2)
N2 Co1 N3 C1 144.11(18)
N4 Co1 N3 C1 91.5(2)
Cl1 Co1 N3 C1 4.8(2)
N5 Co1 N3 C5 99.81(17)
N1 Co1 N3 C5 26.47(16)
N2 Co1 N3 C5 -22.6(2)
N4 Co1 N3 C5 -75.14(17)
Cl1 Co1 N3 C5 -161.84(15)
N3 Co1 N4 C14 -8.7(2)
N1 Co1 N4 C14 -83.6(2)
N2 Co1 N4 C14 -160.8(2)
Cl1 Co1 N4 C14 95.8(2)
N3 Co1 N4 C10 173.69(17)
N1 Co1 N4 C10 98.76(16)
N2 Co1 N4 C10 21.59(15)
Cl1 Co1 N4 C10 -81.74(15)
N3 Co1 N5 C20 127.14(19)
N1 Co1 N5 C20 -160.5(2)
N2 Co1 N5 C20 -81.75(19)
Cl1 Co1 N5 C20 21.26(19)
N3 Co1 N5 C16 -65.23(17)
N1 Co1 N5 C16 7.16(16)
N2 Co1 N5 C16 85.88(17)
Cl1 Co1 N5 C16 -171.11(16)
C5 N3 C1 C2 0.5(3)
Co1 N3 C1 C2 -165.63(18)
N3 C1 C2 C3 0.4(4)
C1 C2 C3 C4 -1.3(4)
C2 C3 C4 C5 1.2(4)
C1 N3 C5 C4 -0.5(3)
Co1 N3 C5 C4 167.23(19)
C1 N3 C5 C6 -178.1(2)
Co1 N3 C5 C6 -10.3(3)
C3 C4 C5 N3 -0.3(4)
C3 C4 C5 C6 177.1(2)
C15 N1 C6 C5 -74.2(2)
C7 N1 C6 C5 161.99(19)
Co1 N1 C6 C5 41.8(2)
N3 C5 C6 N1 -22.7(3)
C4 C5 C6 N1 159.7(2)
C6 N1 C7 C8 -87.2(2)
C15 N1 C7 C8 148.77(19)
Co1 N1 C7 C8 30.1(2)
C9 N2 C8 C7 159.94(19)
C21 N2 C8 C7 -76.8(2)
Co1 N2 C8 C7 46.4(2)
N1 C7 C8 N2 -52.7(3)
C8 N2 C9 C10 -65.5(2)
C21 N2 C9 C10 170.00(19)
Co1 N2 C9 C10 48.3(2)
C14 N4 C10 C11 1.4(3)
Co1 N4 C10 C11 179.31(18)
C14 N4 C10 C9 -179.0(2)
Co1 N4 C10 C9 -1.1(3)
N2 C9 C10 N4 -32.4(3)
N2 C9 C10 C11 147.2(2)
N4 C10 C11 C12 -1.2(4)
C9 C10 C11 C12 179.2(2)
C10 C11 C12 C13 0.4(4)
C11 C12 C13 C14 0.1(4)
C10 N4 C14 C13 -0.9(3)
Co1 N4 C14 C13 -178.39(17)
C12 C13 C14 N4 0.2(4)
C6 N1 C15 C16 154.64(19)
C7 N1 C15 C16 -80.1(2)
Co1 N1 C15 C16 40.1(2)
C20 N5 C16 C17 1.3(3)
Co1 N5 C16 C17 -167.31(18)
C20 N5 C16 C15 -177.7(2)
Co1 N5 C16 C15 13.7(3)
N1 C15 C16 N5 -36.8(3)
N1 C15 C16 C17 144.2(2)
N5 C16 C17 C18 -1.4(4)
C15 C16 C17 C18 177.6(2)
C16 C17 C18 C19 0.7(4)
C17 C18 C19 C20 0.0(4)
C16 N5 C20 C19 -0.6(3)
Co1 N5 C20 C19 166.74(18)
C18 C19 C20 N5 0.0(4)
C9 N2 C21 C22 63.2(3)
C8 N2 C21 C22 -60.1(3)
Co1 N2 C21 C22 -179.49(16)
N2 C21 C22 C23 -85.9(3)
N2 C21 C22 C27 95.4(3)
C27 C22 C23 C24 0.1(4)
C21 C22 C23 C24 -178.7(2)
C22 C23 C24 C25 1.1(4)
C23 C24 C25 C26 -1.7(4)
C24 C25 C26 C27 1.1(4)
C25 C26 C27 C22 0.1(4)
C23 C22 C27 C26 -0.7(4)
C21 C22 C27 C26 178.1(2)
